data_7213642
loop_
_publ_author_name
'Zhang, Huabin'
'Lin, Ping'
'Shan, Xiaochen'
'Han, Liwei'
'Du, Shaowu'

_publ_section_title
;
 Absolute helicity induction: chiral information transfer from metal
 centre to the framework
;
_journal_issue 7
_journal_name_full CrystEngComm
_journal_page_first 1245
_journal_paper_doi 10.1039/c3ce42157k
_journal_volume 16
_journal_year 2014
_chemical_formula_moiety 'C32 H28 Ba Cd N O13, H2 O'
_chemical_formula_sum 'C32 H30 Ba Cd N O14'
_chemical_formula_weight 902.31
_chemical_name_systematic
; 
 ? 
;
_space_group_IT_number 19
_symmetry_cell_setting orthorhombic
_symmetry_space_group_name_Hall 'P 2ac 2ab'
_symmetry_space_group_name_H-M 'P 21 21 21'
_atom_sites_solution_hydrogens geom
_atom_sites_solution_primary direct
_atom_sites_solution_secondary difmap
_audit_creation_method SHELXL-97
_cell_angle_alpha 90.00
_cell_angle_beta 90.00
_cell_angle_gamma 90.00
_cell_formula_units_Z 4
_cell_length_a 7.2243(6)
_cell_length_b 22.315(2)
_cell_length_c 23.376(2)
_cell_measurement_reflns_used 9596
_cell_measurement_temperature 293(2)
_cell_measurement_theta_max 27.4701
_cell_measurement_theta_min 2.7678
_cell_volume 3768.5(6)
_computing_structure_refinement 'SHELXL-97 (Sheldrick, 1997)'
_computing_structure_solution 'SHELXS-97 (Sheldrick, 1990)'
_diffrn_ambient_temperature 293(2)
_diffrn_detector_area_resol_mean 14.6306
_diffrn_measured_fraction_theta_full 0.993
_diffrn_measured_fraction_theta_max 0.993
_diffrn_measurement_device_type
;
Mercury70 (2x2 bin mode)
;
_diffrn_measurement_method CCD_Profile_fitting
_diffrn_radiation_monochromator graphite
_diffrn_radiation_source 'fine-focus sealed tube'
_diffrn_radiation_type MoK\a
_diffrn_radiation_wavelength 0.71073
_diffrn_reflns_av_R_equivalents 0.0632
_diffrn_reflns_av_sigmaI/netI 0.0667
_diffrn_reflns_limit_h_max 9
_diffrn_reflns_limit_h_min -8
_diffrn_reflns_limit_k_max 28
_diffrn_reflns_limit_k_min -28
_diffrn_reflns_limit_l_max 30
_diffrn_reflns_limit_l_min -30
_diffrn_reflns_number 29401
_diffrn_reflns_theta_full 27.46
_diffrn_reflns_theta_max 27.46
_diffrn_reflns_theta_min 2.77
_exptl_absorpt_coefficient_mu 1.666
_exptl_absorpt_correction_T_max 1.0000
_exptl_absorpt_correction_T_min 0.8261
_exptl_absorpt_correction_type multi-scan
_exptl_crystal_colour White
_exptl_crystal_density_diffrn 1.590
_exptl_crystal_density_method 'not measured'
_exptl_crystal_description Prism
_exptl_crystal_F_000 1780
_exptl_crystal_size_max 0.4000
_exptl_crystal_size_mid 0.1000
_exptl_crystal_size_min 0.0500
_refine_diff_density_max 1.495
_refine_diff_density_min -0.822
_refine_diff_density_rms 0.142
_refine_ls_abs_structure_details 'Flack H D (1983), Acta Cryst. A39, 876-881'
_refine_ls_abs_structure_Flack 0.00(3)
_refine_ls_extinction_method none
_refine_ls_goodness_of_fit_ref 0.927
_refine_ls_hydrogen_treatment mixed
_refine_ls_matrix_type full
_refine_ls_number_parameters 442
_refine_ls_number_reflns 8546
_refine_ls_number_restraints 6
_refine_ls_restrained_S_all 0.927
_refine_ls_R_factor_all 0.0693
_refine_ls_R_factor_gt 0.0585
_refine_ls_shift/su_max 0.059
_refine_ls_shift/su_mean 0.002
_refine_ls_structure_factor_coef Fsqd
_refine_ls_weighting_details 'calc w=1/[\s^2^(Fo^2^)+(0.1267P)^2^+6.7545P] where P=(Fo^2^+2Fc^2^)/3'
_refine_ls_weighting_scheme calc
_refine_ls_wR_factor_gt 0.1708
_refine_ls_wR_factor_ref 0.1822
_reflns_number_gt 7340
_reflns_number_total 8546
_reflns_threshold_expression >2sigma(I)
_cod_data_source_file c3ce42157k.txt
_cod_data_source_block 1b
_cod_depositor_comments
;
The following automatic conversions were performed:

'_symmetry_cell_setting' value 'Orthorhombic' changed to
'orthorhombic' according to
/usr/data/users/saulius/automatic-downloads/current/RSC/lib/dictionaries/cif_core.dic
dictionary named 'cif_core.dic' version 2.4.2 from
2011-04-26.

'_exptl_absorpt_correction_type' value 'Multi-scan'
changed to 'multi-scan' according to
/usr/data/users/saulius/automatic-downloads/current/RSC/lib/dictionaries/cif_core.dic
dictionary named 'cif_core.dic' version 2.4.2 from 2011-04-26.

Automatic conversion script
Id: cif_fix_values 2281 2013-09-26 08:29:07Z andrius 
;
_cod_database_code 7213642

loop_
_symmetry_equiv_pos_as_xyz
'x, y, z'
'-x+1/2, -y, z+1/2'
'-x, y+1/2, -z+1/2'
'x+1/2, -y+1/2, -z'

loop_
_atom_site_label
_atom_site_type_symbol
_atom_site_fract_x
_atom_site_fract_y
_atom_site_fract_z
_atom_site_U_iso_or_equiv
_atom_site_adp_type
_atom_site_occupancy
_atom_site_symmetry_multiplicity
_atom_site_calc_flag
_atom_site_refinement_flags
Cd1 Cd 0.20569(8) 0.48691(3) 0.18669(2) 0.03821(14) Uani 1 1 d .
Ba1 Ba 0.68297(7) 0.54600(2) 0.227462(19) 0.03829(12) Uani 1 1 d .
C1 C 0.3962(14) 0.4058(4) 0.2609(4) 0.046(2) Uani 1 1 d .
C2 C 0.5272(14) 0.3734(4) 0.2986(4) 0.045(2) Uani 1 1 d .
C3 C 0.4642(18) 0.3340(5) 0.3405(5) 0.068(3) Uani 1 1 d .
H3A H 0.3380 0.3260 0.3426 0.081 Uiso 1 1 calc R
C4 C 0.5779(19) 0.3068(6) 0.3783(6) 0.079(4) Uani 1 1 d .
H4A H 0.5325 0.2777 0.4030 0.095 Uiso 1 1 calc R
C5 C 0.7610(15) 0.3227(4) 0.3797(4) 0.050(2) Uani 1 1 d .
C6 C 0.8312(16) 0.3590(4) 0.3380(5) 0.058(2) Uani 1 1 d .
H6A H 0.9576 0.3668 0.3369 0.070 Uiso 1 1 calc R
C7 C 0.7151(14) 0.3842(4) 0.2972(4) 0.047(2) Uani 1 1 d .
H7A H 0.7645 0.4085 0.2688 0.056 Uiso 1 1 calc R
C8 C 0.9428(16) 0.3316(4) 0.4636(4) 0.052(2) Uani 1 1 d .
C9 C 1.1035(16) 0.3130(5) 0.4916(4) 0.056(3) Uani 1 1 d .
H9A H 1.1656 0.2788 0.4793 0.067 Uiso 1 1 calc R
C13 C 0.8569(15) 0.3841(5) 0.4802(4) 0.060(3) Uani 1 1 d .
H13A H 0.7553 0.3985 0.4601 0.072 Uiso 1 1 calc R
C10 C 1.1684(17) 0.3445(4) 0.5363(4) 0.058(2) Uani 1 1 d .
H10A H 1.2731 0.3308 0.5554 0.069 Uiso 1 1 calc R
C11 C 1.0844(14) 0.3966(4) 0.5545(4) 0.048(2) Uani 1 1 d .
C12 C 0.9231(16) 0.4147(5) 0.5270(5) 0.062(3) Uani 1 1 d .
H12A H 0.8592 0.4481 0.5404 0.074 Uiso 1 1 calc R
C14 C 1.1593(14) 0.4340(4) 0.6030(4) 0.046(2) Uani 1 1 d .
C15 C 0.1848(12) 0.5728(4) 0.2753(3) 0.0437(18) Uani 1 1 d .
C16 C 0.1595(11) 0.6047(4) 0.3305(3) 0.0414(18) Uani 1 1 d .
C17 C 0.0078(14) 0.5897(6) 0.3650(4) 0.064(3) Uani 1 1 d .
H17A H -0.0762 0.5610 0.3526 0.077 Uiso 1 1 calc R
C18 C -0.0178(16) 0.6169(5) 0.4167(4) 0.064(3) Uani 1 1 d .
H18A H -0.1174 0.6061 0.4397 0.077 Uiso 1 1 calc R
C19 C 0.1026(14) 0.6599(4) 0.4345(3) 0.044(2) Uani 1 1 d .
C20 C 0.2455(14) 0.6756(4) 0.4014(4) 0.053(2) Uani 1 1 d .
H20A H 0.3228 0.7066 0.4131 0.064 Uiso 1 1 calc R
C21 C 0.2808(15) 0.6466(4) 0.3500(4) 0.049(2) Uani 1 1 d .
H21A H 0.3865 0.6557 0.3290 0.058 Uiso 1 1 calc R
C22 C -0.0536(14) 0.6642(3) 0.5240(3) 0.0396(19) Uani 1 1 d .
C23 C -0.2362(14) 0.6811(4) 0.5200(4) 0.048(2) Uani 1 1 d .
H23A H -0.2739 0.7106 0.4945 0.057 Uiso 1 1 calc R
C24 C -0.3636(13) 0.6522(4) 0.5558(4) 0.0410(19) Uani 1 1 d .
H24A H -0.4886 0.6618 0.5537 0.049 Uiso 1 1 calc R
C25 C -0.3038(11) 0.6095(3) 0.5942(3) 0.0335(15) Uani 1 1 d .
C26 C -0.1178(13) 0.5963(4) 0.5996(4) 0.046(2) Uani 1 1 d .
H26A H -0.0784 0.5691 0.6272 0.055 Uiso 1 1 calc R
C27 C 0.0128(13) 0.6242(5) 0.5632(4) 0.049(2) Uani 1 1 d .
H27A H 0.1385 0.6156 0.5659 0.059 Uiso 1 1 calc R
C28 C -0.4416(14) 0.5748(4) 0.6302(3) 0.0429(19) Uani 1 1 d .
C29 C 0.8415(19) 0.6935(5) 0.2687(6) 0.071(3) Uani 1 1 d .
H29A H 0.9344 0.6834 0.2428 0.085 Uiso 1 1 calc R
C30 C 0.694(4) 0.7610(8) 0.3391(9) 0.175(11) Uani 1 1 d .
H30A H 0.5998 0.7306 0.3367 0.262 Uiso 1 1 calc R
H30B H 0.6431 0.7988 0.3273 0.262 Uiso 1 1 calc R
H30C H 0.7366 0.7640 0.3779 0.262 Uiso 1 1 calc R
C31 C 1.023(2) 0.7810(5) 0.2927(7) 0.093(5) Uani 1 1 d .
H31A H 1.1087 0.7622 0.2668 0.139 Uiso 1 1 calc R
H31B H 1.0813 0.7860 0.3294 0.139 Uiso 1 1 calc R
H31C H 0.9879 0.8194 0.2780 0.139 Uiso 1 1 calc R
O1 O 0.4649(9) 0.4461(3) 0.2270(2) 0.0454(13) Uani 1 1 d .
O2 O 0.2295(11) 0.3963(4) 0.2615(3) 0.070(2) Uani 1 1 d .
O3 O 0.8781(13) 0.2965(3) 0.4196(3) 0.068(2) Uani 1 1 d .
O4 O 1.3316(11) 0.4340(4) 0.6130(3) 0.0630(19) Uani 1 1 d .
O5 O 1.0486(10) 0.4657(3) 0.6312(3) 0.0548(17) Uani 1 1 d .
O6 O 0.0568(9) 0.5393(4) 0.2568(3) 0.0547(17) Uani 1 1 d .
O7 O 0.3304(10) 0.5792(3) 0.2483(3) 0.0565(17) Uani 1 1 d .
O8 O 0.0754(10) 0.6899(3) 0.4861(3) 0.0494(16) Uani 1 1 d .
O9 O -0.3834(9) 0.5375(3) 0.6660(2) 0.0476(15) Uani 1 1 d .
O10 O -0.6113(8) 0.5840(3) 0.6217(3) 0.0444(14) Uani 1 1 d .
O11 O 0.8613(14) 0.6192(4) 0.1469(5) 0.086(3) Uani 1 1 d .
O12 O 0.7055(15) 0.6589(4) 0.2730(5) 0.092(3) Uani 1 1 d .
O13 O 0.5845(14) 0.5208(4) 0.3422(3) 0.083(3) Uani 1 1 d .
H13B H 0.4663 0.5300 0.3554 0.099 Uiso 1 1 calc R
H13C H 0.6703 0.5034 0.3668 0.099 Uiso 1 1 calc R
O14 O 0.4301(18) 0.5018(6) 0.4219(4) 0.121(4) Uani 1 1 d .
H14A H 0.3152 0.4867 0.4256 0.145 Uiso 1 1 d R
H14B H 0.4994 0.5087 0.4531 0.145 Uiso 1 1 d R
N1 N 0.8609(16) 0.7437(4) 0.2988(4) 0.071(3) Uani 1 1 d .
C32 C 0.813(5) 0.6677(12) 0.1226(12) 0.180(10) Uani 1 1 d U
H32A H 0.8972 0.6766 0.0921 0.271 Uiso 1 1 calc R
H32B H 0.8148 0.6998 0.1500 0.271 Uiso 1 1 calc R
H32C H 0.6900 0.6634 0.1075 0.271 Uiso 1 1 calc R

loop_
_atom_site_aniso_label
_atom_site_aniso_U_11
_atom_site_aniso_U_22
_atom_site_aniso_U_33
_atom_site_aniso_U_23
_atom_site_aniso_U_13
_atom_site_aniso_U_12
Cd1 0.0262(3) 0.0549(3) 0.0335(2) -0.0050(2) -0.0009(2) -0.0023(3)
Ba1 0.0254(2) 0.0485(2) 0.0410(2) -0.00953(19) 0.00392(18) -0.00475(19)
C1 0.048(5) 0.046(4) 0.043(5) -0.002(3) -0.011(4) -0.011(4)
C2 0.045(5) 0.046(4) 0.045(4) 0.002(3) -0.004(4) -0.008(4)
C3 0.065(7) 0.070(7) 0.068(6) 0.028(5) -0.013(6) -0.025(6)
C4 0.073(8) 0.090(8) 0.076(7) 0.047(6) -0.006(6) -0.019(7)
C5 0.064(7) 0.051(5) 0.035(4) -0.007(3) -0.022(4) -0.004(4)
C6 0.039(5) 0.059(5) 0.078(7) 0.006(5) -0.005(5) 0.003(5)
C7 0.038(5) 0.054(5) 0.049(4) 0.012(3) -0.007(4) -0.012(4)
C8 0.058(6) 0.057(5) 0.040(4) -0.004(4) -0.019(4) -0.006(5)
C9 0.064(7) 0.058(5) 0.047(5) -0.007(4) -0.015(4) 0.016(5)
C13 0.053(6) 0.071(6) 0.055(5) -0.012(4) -0.025(4) 0.016(5)
C10 0.052(6) 0.060(5) 0.062(5) -0.005(4) -0.005(5) 0.014(5)
C11 0.048(5) 0.058(5) 0.039(4) 0.000(4) 0.003(4) 0.009(4)
C12 0.059(6) 0.060(6) 0.066(6) -0.016(4) -0.031(5) 0.031(5)
C14 0.045(5) 0.046(4) 0.046(4) 0.004(3) -0.009(4) 0.001(4)
C15 0.025(4) 0.069(5) 0.037(4) -0.016(3) 0.001(4) 0.012(4)
C16 0.026(4) 0.063(5) 0.036(4) -0.011(3) 0.001(3) -0.009(4)
C17 0.038(5) 0.111(8) 0.044(5) -0.033(5) 0.013(4) -0.031(5)
C18 0.061(7) 0.077(7) 0.055(5) -0.027(5) 0.029(5) -0.031(5)
C19 0.053(6) 0.046(4) 0.031(4) -0.006(3) 0.003(4) -0.003(4)
C20 0.054(6) 0.058(5) 0.047(4) -0.014(4) 0.014(4) -0.023(4)
C21 0.050(5) 0.052(4) 0.044(4) -0.012(3) 0.022(4) -0.015(4)
C22 0.051(5) 0.036(4) 0.032(4) -0.006(3) 0.010(3) -0.007(4)
C23 0.056(6) 0.032(4) 0.055(5) 0.004(3) 0.010(4) 0.008(4)
C24 0.039(5) 0.042(4) 0.043(4) 0.009(3) 0.012(3) 0.013(3)
C25 0.026(4) 0.048(4) 0.026(3) -0.006(3) 0.003(3) -0.003(3)
C26 0.033(4) 0.057(5) 0.048(5) 0.018(4) 0.002(4) -0.003(4)
C27 0.030(5) 0.066(6) 0.051(5) 0.008(4) 0.007(4) -0.003(4)
C28 0.055(6) 0.040(4) 0.034(4) -0.002(3) -0.001(4) -0.004(4)
C29 0.072(8) 0.051(5) 0.088(8) -0.007(5) 0.012(7) -0.005(5)
C30 0.26(3) 0.097(11) 0.170(17) -0.071(12) 0.13(2) -0.027(16)
C31 0.111(12) 0.049(6) 0.118(11) 0.007(6) -0.015(10) -0.018(7)
O1 0.041(3) 0.053(3) 0.042(3) 0.004(3) -0.012(3) -0.005(3)
O2 0.049(5) 0.092(5) 0.070(5) 0.022(4) -0.016(4) -0.020(4)
O3 0.100(7) 0.048(3) 0.055(4) -0.009(3) -0.035(4) 0.011(4)
O4 0.054(5) 0.084(5) 0.051(4) -0.012(3) -0.015(3) 0.000(4)
O5 0.055(4) 0.069(4) 0.041(3) -0.011(3) -0.009(3) 0.008(3)
O6 0.034(3) 0.088(5) 0.042(3) -0.026(3) -0.005(2) -0.009(3)
O7 0.041(4) 0.081(4) 0.047(3) -0.024(3) 0.010(3) 0.004(3)
O8 0.062(4) 0.047(3) 0.039(3) -0.006(2) 0.020(3) -0.019(3)
O9 0.041(3) 0.066(4) 0.036(3) 0.019(3) -0.002(2) 0.000(3)
O10 0.026(3) 0.067(4) 0.041(3) 0.009(3) 0.005(2) 0.004(3)
O11 0.084(6) 0.059(4) 0.115(7) 0.027(4) 0.041(5) 0.013(4)
O12 0.085(6) 0.066(5) 0.126(7) -0.042(5) 0.012(7) -0.020(5)
O13 0.086(6) 0.102(6) 0.060(5) -0.009(4) 0.009(4) 0.021(5)
O14 0.119(9) 0.175(11) 0.069(6) 0.015(6) 0.007(6) 0.066(9)
N1 0.082(7) 0.052(5) 0.078(6) 0.000(4) 0.002(5) -0.019(5)
C32 0.187(13) 0.179(12) 0.175(12) 0.008(9) 0.004(9) -0.002(9)

loop_
_atom_type_symbol
_atom_type_description
_atom_type_scat_dispersion_real
_atom_type_scat_dispersion_imag
_atom_type_scat_source
C C 0.0033 0.0016 'International Tables Vol C Tables 4.2.6.8 and 6.1.1.4'
H H 0.0000 0.0000 'International Tables Vol C Tables 4.2.6.8 and 6.1.1.4'
N N 0.0061 0.0033 'International Tables Vol C Tables 4.2.6.8 and 6.1.1.4'
O O 0.0106 0.0060 'International Tables Vol C Tables 4.2.6.8 and 6.1.1.4'
Cd Cd -0.8075 1.2024 'International Tables Vol C Tables 4.2.6.8 and 6.1.1.4'
Ba Ba -0.3244 2.2819 'International Tables Vol C Tables 4.2.6.8 and 6.1.1.4'

loop_
_geom_angle_atom_site_label_1
_geom_angle_atom_site_label_2
_geom_angle_atom_site_label_3
_geom_angle
_geom_angle_site_symmetry_1
_geom_angle_site_symmetry_3
O6 Cd1 O1 107.1(2) . .
O6 Cd1 O10 133.4(2) . 2_464
O1 Cd1 O10 103.9(2) . 2_464
O6 Cd1 O5 120.2(3) . 2_664
O1 Cd1 O5 78.2(2) . 2_664
O10 Cd1 O5 99.4(2) 2_464 2_664
O6 Cd1 O9 78.9(2) . 2_464
O1 Cd1 O9 140.8(2) . 2_464
O10 Cd1 O9 55.4(2) 2_464 2_464
O5 Cd1 O9 133.3(2) 2_664 2_464
O6 Cd1 O4 94.8(3) . 2_664
O1 Cd1 O4 131.2(2) . 2_664
O10 Cd1 O4 90.0(2) 2_464 2_664
O5 Cd1 O4 53.3(2) 2_664 2_664
O9 Cd1 O4 85.3(2) 2_464 2_664
O6 Cd1 C28 106.2(3) . 2_464
O1 Cd1 C28 125.3(2) . 2_464
O10 Cd1 C28 27.7(2) 2_464 2_464
O5 Cd1 C28 118.4(2) 2_664 2_464
O9 Cd1 C28 27.6(2) 2_464 2_464
O4 Cd1 C28 87.0(3) 2_664 2_464
O6 Cd1 Ba1 94.00(16) . .
O1 Cd1 Ba1 45.07(15) . .
O10 Cd1 Ba1 132.22(15) 2_464 .
O5 Cd1 Ba1 47.53(16) 2_664 .
O9 Cd1 Ba1 171.86(14) 2_464 .
O4 Cd1 Ba1 91.46(19) 2_664 .
C28 Cd1 Ba1 159.8(2) 2_464 .
O6 Cd1 Ba1 40.22(15) . 1_455
O1 Cd1 Ba1 141.69(16) . 1_455
O10 Cd1 Ba1 95.84(15) 2_464 1_455
O5 Cd1 Ba1 130.75(17) 2_664 1_455
O9 Cd1 Ba1 40.63(14) 2_464 1_455
O4 Cd1 Ba1 80.39(18) 2_664 1_455
C28 Cd1 Ba1 68.2(2) 2_464 1_455
Ba1 Cd1 Ba1 131.433(19) . 1_455
O7 Ba1 O1 71.3(2) . .
O7 Ba1 O12 74.5(3) . .
O1 Ba1 O12 141.9(3) . .
O7 Ba1 O9 140.7(2) . 2_564
O1 Ba1 O9 75.51(19) . 2_564
O12 Ba1 O9 142.3(3) . 2_564
O7 Ba1 O6 152.17(18) . 1_655
O1 Ba1 O6 121.1(2) . 1_655
O12 Ba1 O6 84.1(3) . 1_655
O9 Ba1 O6 65.44(18) 2_564 1_655
O7 Ba1 O11 113.3(3) . .
O1 Ba1 O11 137.5(3) . .
O12 Ba1 O11 72.4(3) . .
O9 Ba1 O11 78.6(2) 2_564 .
O6 Ba1 O11 75.6(3) 1_655 .
O7 Ba1 O5 66.97(19) . 2_664
O1 Ba1 O5 65.03(18) . 2_664
O12 Ba1 O5 115.5(3) . 2_664
O9 Ba1 O5 80.40(19) 2_564 2_664
O6 Ba1 O5 140.03(18) 1_655 2_664
O11 Ba1 O5 77.9(3) . 2_664
O7 Ba1 O13 69.3(3) . .
O1 Ba1 O13 72.3(2) . .
O12 Ba1 O13 80.2(3) . .
O9 Ba1 O13 119.4(2) 2_564 .
O6 Ba1 O13 90.0(2) 1_655 .
O11 Ba1 O13 150.1(3) . .
O5 Ba1 O13 126.1(3) 2_664 .
O7 Ba1 Cd1 44.45(15) . .
O1 Ba1 Cd1 36.34(12) . .
O12 Ba1 Cd1 118.0(2) . .
O9 Ba1 Cd1 96.36(13) 2_564 .
O6 Ba1 Cd1 156.66(16) 1_655 .
O11 Ba1 Cd1 116.7(2) . .
O5 Ba1 Cd1 39.71(14) 2_664 .
O13 Ba1 Cd1 86.6(2) . .
O7 Ba1 Cd1 175.79(14) . 1_655
O1 Ba1 Cd1 105.51(14) . 1_655
O12 Ba1 Cd1 109.3(2) . 1_655
O9 Ba1 Cd1 35.10(13) 2_564 1_655
O6 Ba1 Cd1 31.88(12) 1_655 1_655
O11 Ba1 Cd1 67.01(19) . 1_655
O5 Ba1 Cd1 109.31(14) 2_664 1_655
O13 Ba1 Cd1 112.8(2) . 1_655
Cd1 Ba1 Cd1 131.433(19) . 1_655
O2 C1 O1 120.3(9) . .
O2 C1 C2 122.5(9) . .
O1 C1 C2 117.2(8) . .
C7 C2 C3 116.6(9) . .
C7 C2 C1 122.0(8) . .
C3 C2 C1 121.2(10) . .
C4 C3 C2 123.0(12) . .
C4 C3 H3A 118.5 . .
C2 C3 H3A 118.5 . .
C3 C4 C5 119.2(10) . .
C3 C4 H4A 120.4 . .
C5 C4 H4A 120.4 . .
C6 C5 C4 119.6(9) . .
C6 C5 O3 120.2(10) . .
C4 C5 O3 119.8(10) . .
C5 C6 C7 120.4(10) . .
C5 C6 H6A 119.8 . .
C7 C6 H6A 119.8 . .
C2 C7 C6 120.5(9) . .
C2 C7 H7A 119.7 . .
C6 C7 H7A 119.7 . .
O3 C8 C13 122.7(9) . .
O3 C8 C9 117.7(9) . .
C13 C8 C9 119.5(8) . .
C10 C9 C8 120.0(10) . .
C10 C9 H9A 120.0 . .
C8 C9 H9A 120.0 . .
C8 C13 C12 119.3(9) . .
C8 C13 H13A 120.4 . .
C12 C13 H13A 120.4 . .
C9 C10 C11 121.9(10) . .
C9 C10 H10A 119.1 . .
C11 C10 H10A 119.1 . .
C10 C11 C12 118.1(9) . .
C10 C11 C14 122.8(9) . .
C12 C11 C14 119.1(8) . .
C13 C12 C11 121.0(9) . .
C13 C12 H12A 119.5 . .
C11 C12 H12A 119.5 . .
O5 C14 O4 121.9(9) . .
O5 C14 C11 118.6(8) . .
O4 C14 C11 119.4(9) . .
O7 C15 O6 121.1(7) . .
O7 C15 C16 119.5(8) . .
O6 C15 C16 119.3(7) . .
C21 C16 C17 118.4(7) . .
C21 C16 C15 122.7(8) . .
C17 C16 C15 118.8(8) . .
C18 C17 C16 120.7(9) . .
C18 C17 H17A 119.7 . .
C16 C17 H17A 119.7 . .
C19 C18 C17 119.8(9) . .
C19 C18 H18A 120.1 . .
C17 C18 H18A 120.1 . .
C20 C19 C18 120.1(8) . .
C20 C19 O8 118.9(8) . .
C18 C19 O8 120.9(8) . .
C19 C20 C21 121.3(8) . .
C19 C20 H20A 119.3 . .
C21 C20 H20A 119.3 . .
C16 C21 C20 119.4(8) . .
C16 C21 H21A 120.3 . .
C20 C21 H21A 120.3 . .
C27 C22 C23 124.0(8) . .
C27 C22 O8 117.1(9) . .
C23 C22 O8 118.8(8) . .
C22 C23 C24 117.7(8) . .
C22 C23 H23A 121.2 . .
C24 C23 H23A 121.2 . .
C25 C24 C23 120.1(8) . .
C25 C24 H24A 120.0 . .
C23 C24 H24A 120.0 . .
C24 C25 C26 120.8(8) . .
C24 C25 C28 120.5(8) . .
C26 C25 C28 118.6(7) . .
C25 C26 C27 120.0(8) . .
C25 C26 H26A 120.0 . .
C27 C26 H26A 120.0 . .
C22 C27 C26 117.2(9) . .
C22 C27 H27A 121.4 . .
C26 C27 H27A 121.4 . .
O9 C28 O10 122.7(8) . .
O9 C28 C25 119.3(9) . .
O10 C28 C25 118.0(7) . .
O9 C28 Cd1 64.6(5) . 2_465
O10 C28 Cd1 58.1(4) . 2_465
C25 C28 Cd1 175.3(6) . 2_465
O12 C29 N1 123.8(12) . .
O12 C29 H29A 118.1 . .
N1 C29 H29A 118.1 . .
N1 C30 H30A 109.5 . .
N1 C30 H30B 109.5 . .
H30A C30 H30B 109.5 . .
N1 C30 H30C 109.5 . .
H30A C30 H30C 109.5 . .
H30B C30 H30C 109.5 . .
N1 C31 H31A 109.5 . .
N1 C31 H31B 109.5 . .
H31A C31 H31B 109.5 . .
N1 C31 H31C 109.5 . .
H31A C31 H31C 109.5 . .
H31B C31 H31C 109.5 . .
C1 O1 Cd1 102.4(6) . .
C1 O1 Ba1 141.7(5) . .
Cd1 O1 Ba1 98.6(2) . .
C8 O3 C5 118.0(7) . .
C14 O4 Cd1 91.2(6) . 2_665
C14 O5 Cd1 93.4(6) . 2_665
C14 O5 Ba1 138.2(6) . 2_665
Cd1 O5 Ba1 92.76(19) 2_665 2_665
C15 O6 Cd1 101.7(5) . .
C15 O6 Ba1 139.4(6) . 1_455
Cd1 O6 Ba1 107.9(2) . 1_455
C15 O7 Ba1 149.9(7) . .
C19 O8 C22 116.2(7) . .
C28 O9 Cd1 87.7(6) . 2_465
C28 O9 Ba1 166.2(6) . 2_565
Cd1 O9 Ba1 104.3(2) 2_465 2_565
C28 O10 Cd1 94.2(5) . 2_465
C32 O11 Ba1 132.0(16) . .
C29 O12 Ba1 125.5(8) . .
Ba1 O13 H13B 120.0 . .
Ba1 O13 H13C 120.0 . .
H13B O13 H13C 120.0 . .
H14A O14 H14B 120.0 . .
C29 N1 C31 121.2(12) . .
C29 N1 C30 116.2(11) . .
C31 N1 C30 122.6(11) . .
O11 C32 H32A 109.5 . .
O11 C32 H32B 109.5 . .
H32A C32 H32B 109.5 . .
O11 C32 H32C 109.5 . .
H32A C32 H32C 109.5 . .
H32B C32 H32C 109.5 . .

loop_
_geom_bond_atom_site_label_1
_geom_bond_atom_site_label_2
_geom_bond_distance
_geom_bond_site_symmetry_2
Cd1 O6 2.282(6) .
Cd1 O1 2.285(6) .
Cd1 O10 2.297(6) 2_464
Cd1 O5 2.439(7) 2_664
Cd1 O9 2.440(6) 2_464
Cd1 O4 2.480(7) 2_664
Cd1 C28 2.698(9) 2_464
Cd1 Ba1 3.8125(8) .
Cd1 Ba1 4.1119(8) 1_455
Ba1 O7 2.697(7) .
Ba1 O1 2.730(6) .
Ba1 O12 2.741(7) .
Ba1 O9 2.763(6) 2_564
Ba1 O6 2.790(6) 1_655
Ba1 O11 2.805(8) .
Ba1 O5 2.815(7) 2_664
Ba1 O13 2.832(8) .
Ba1 Cd1 4.1119(8) 1_655
C1 O2 1.224(12) .
C1 O1 1.296(11) .
C1 C2 1.482(13) .
C2 C7 1.379(14) .
C2 C3 1.395(13) .
C3 C4 1.349(17) .
C3 H3A 0.9300 .
C4 C5 1.370(16) .
C4 H4A 0.9300 .
C5 C6 1.365(14) .
C5 O3 1.387(11) .
C6 C7 1.389(14) .
C6 H6A 0.9300 .
C7 H7A 0.9300 .
C8 O3 1.374(11) .
C8 C13 1.382(15) .
C8 C9 1.396(14) .
C9 C10 1.343(14) .
C9 H9A 0.9300 .
C13 C12 1.375(14) .
C13 H13A 0.9300 .
C10 C11 1.379(13) .
C10 H10A 0.9300 .
C11 C12 1.391(14) .
C11 C14 1.508(13) .
C12 H12A 0.9300 .
C14 O5 1.255(11) .
C14 O4 1.266(13) .
C15 O7 1.235(11) .
C15 O6 1.265(11) .
C15 C16 1.486(10) .
C16 C21 1.359(12) .
C16 C17 1.401(12) .
C17 C18 1.364(12) .
C17 H17A 0.9300 .
C18 C19 1.360(13) .
C18 H18A 0.9300 .
C19 C20 1.337(13) .
C19 O8 1.394(10) .
C20 C21 1.390(11) .
C20 H20A 0.9300 .
C21 H21A 0.9300 .
C22 C27 1.368(13) .
C22 C23 1.375(14) .
C22 O8 1.407(10) .
C23 C24 1.401(12) .
C23 H23A 0.9300 .
C24 C25 1.377(11) .
C24 H24A 0.9300 .
C25 C26 1.382(12) .
C25 C28 1.517(12) .
C26 C27 1.414(12) .
C26 H26A 0.9300 .
C27 H27A 0.9300 .
C28 O9 1.253(10) .
C28 O10 1.259(12) .
C28 Cd1 2.698(9) 2_465
C29 O12 1.253(15) .
C29 N1 1.332(14) .
C29 H29A 0.9300 .
C30 N1 1.58(2) .
C30 H30A 0.9600 .
C30 H30B 0.9600 .
C30 H30C 0.9600 .
C31 N1 1.445(18) .
C31 H31A 0.9600 .
C31 H31B 0.9600 .
C31 H31C 0.9600 .
O4 Cd1 2.480(7) 2_665
O5 Cd1 2.439(7) 2_665
O5 Ba1 2.815(7) 2_665
O6 Ba1 2.790(6) 1_455
O9 Cd1 2.440(6) 2_465
O9 Ba1 2.763(6) 2_565
O10 Cd1 2.297(6) 2_465
O11 C32 1.27(3) .
O13 H13B 0.9300 .
O13 H13C 0.9300 .
O14 H14A 0.8999 .
O14 H14B 0.9002 .
C32 H32A 0.9600 .
C32 H32B 0.9600 .
C32 H32C 0.9600 .
